data_7130783
loop_
_publ_author_name
'Lyndon, Richelle'
'Wang, Yuxiang'
'Walton, Ian'
'Ma, Yao'
'Liu, Yang'
'Yu, Zhenzi'
'Zhu, Guanghui'
'Berens, Samuel'
'Chen, Yu-Sheng'
'Wang, SuYin G.'
'Vasenkov, Sergey'
'Sholl, David S.'
'Walton, Krista'
'Pang, Simon H.'
'Lively, Ryan'

_publ_section_title
;
 Unblocking A Rigid Purine MOF for Kinetic Separation of Xylenes
;
_journal_name_full 'Chemical Communications'
_journal_paper_doi 10.1039/D2CC04387D
_journal_year 2022
_chemical_formula_moiety 'C10 H6 Br2 N8 Zn2'
_chemical_formula_sum 'C10 H6 Br2 N8 Zn2'
_chemical_formula_weight 528.79
_chemical_name_systematic Zn(purine)Br
_space_group_crystal_system monoclinic
_space_group_IT_number 14
_space_group_name_Hall '-P 2yn'
_space_group_name_H-M_alt 'P 1 21/n 1'
_atom_sites_solution_hydrogens geom
_atom_sites_solution_primary dual
_audit_creation_date 2020-11-16
_audit_creation_method
;
Olex2 1.3-alpha
(compiled 2020.11.12 svn.r5f609507 for OlexSys, GUI svn.r6197)
;
_audit_update_record
;
2021-04-21 deposited with the CCDC.	2022-09-30 downloaded from the CCDC.
;
_cell_angle_alpha 90
_cell_angle_beta 91.3260(10)
_cell_angle_gamma 90
_cell_formula_units_Z 4
_cell_length_a 13.8144(7)
_cell_length_b 10.1970(5)
_cell_length_c 13.8537(7)
_cell_measurement_reflns_used 9483
_cell_measurement_temperature 100.0
_cell_measurement_theta_max 17.19
_cell_measurement_theta_min 2.25
_cell_volume 1950.98(17)
_computing_cell_refinement 'SAINT v8.37A (Bruker, 2015)'
_computing_data_reduction 'SAINT v8.37A (Bruker, 2015)'
_computing_molecular_graphics 'Olex2 1.3-alpha (Dolomanov et al., 2009)'
_computing_publication_material 'Olex2 1.3-alpha (Dolomanov et al., 2009)'
_computing_structure_refinement 'SHELXL 2018/3 (Sheldrick, 2015)'
_computing_structure_solution 'SHELXT 2014/5 (Sheldrick, 2014)'
_diffrn_ambient_temperature 100.0
_diffrn_measured_fraction_theta_full 1.000
_diffrn_measured_fraction_theta_max 0.975
_diffrn_measurement_device_type 'Pilatus3 X CdTe 1M'
_diffrn_measurement_method '\f and \w scans'
_diffrn_radiation_type synchrotron
_diffrn_radiation_wavelength 0.41328
_diffrn_reflns_av_R_equivalents 0.0368
_diffrn_reflns_av_unetI/netI 0.0192
_diffrn_reflns_Laue_measured_fraction_full 1.000
_diffrn_reflns_Laue_measured_fraction_max 0.975
_diffrn_reflns_limit_h_max 19
_diffrn_reflns_limit_h_min -19
_diffrn_reflns_limit_k_max 14
_diffrn_reflns_limit_k_min -14
_diffrn_reflns_limit_l_max 19
_diffrn_reflns_limit_l_min -18
_diffrn_reflns_number 57752
_diffrn_reflns_point_group_measured_fraction_full 1.000
_diffrn_reflns_point_group_measured_fraction_max 0.975
_diffrn_reflns_theta_full 14.357
_diffrn_reflns_theta_max 17.199
_diffrn_reflns_theta_min 1.197
_diffrn_source_current 103.0
_diffrn_source_power 103.0
_diffrn_source_voltage 1000.0
_diffrn_standards_decay_% 0
_diffrn_standards_interval_time 0
_diffrn_standards_number 0
_exptl_absorpt_coefficient_mu 1.509
_exptl_absorpt_correction_T_max 0.7441
_exptl_absorpt_correction_T_min 0.6507
_exptl_absorpt_correction_type multi-scan
_exptl_absorpt_process_details
;
SADABS-2016/2 (Bruker,2016/2) was used for absorption correction.
wR2(int) was 0.1296 before and 0.0450 after correction.
The Ratio of minimum to maximum transmission is 0.8745.
The \l/2 correction factor is Not present.
;
_exptl_crystal_colour 'clear colourless'
_exptl_crystal_colour_lustre clear
_exptl_crystal_colour_primary colourless
_exptl_crystal_density_diffrn 1.800
_exptl_crystal_description prism
_exptl_crystal_F_000 1008
_exptl_crystal_size_max 0.06512
_exptl_crystal_size_mid 0.02671
_exptl_crystal_size_min 0.0239
_refine_diff_density_max 1.319
_refine_diff_density_min -1.315
_refine_diff_density_rms 0.128
_refine_ls_extinction_method none
_refine_ls_goodness_of_fit_ref 1.112
_refine_ls_hydrogen_treatment constr
_refine_ls_matrix_type full
_refine_ls_number_parameters 199
_refine_ls_number_reflns 5844
_refine_ls_number_restraints 0
_refine_ls_restrained_S_all 1.112
_refine_ls_R_factor_all 0.0389
_refine_ls_R_factor_gt 0.0322
_refine_ls_shift/su_max 0.001
_refine_ls_shift/su_mean 0.000
_refine_ls_structure_factor_coef Fsqd
_refine_ls_weighting_details 'w=1/[\s^2^(Fo^2^)+(0.0215P)^2^+6.2036P] where P=(Fo^2^+2Fc^2^)/3'
_refine_ls_weighting_scheme calc
_refine_ls_wR_factor_gt 0.0718
_refine_ls_wR_factor_ref 0.0776
_reflns_Friedel_coverage 0.000
_reflns_number_gt 5026
_reflns_number_total 5844
_reflns_threshold_expression 'I > 2\s(I)'
_cod_data_source_file d2cc04387d2.cif
_cod_data_source_block rs8d3
_cod_original_cell_volume 1950.99(17)
_cod_database_code 7130783
_shelx_shelxl_version_number 2018/3
_shelx_space_group_comment
;
The symmetry employed for this shelxl refinement is uniquely defined
by the following loop, which should always be used as a source of
symmetry information in preference to the above space-group names.
They are only intended as comments.
;
_shelx_estimated_absorpt_t_max 0.965
_shelx_estimated_absorpt_t_min 0.908
_olex2_refinement_description
;
1. Fixed Uiso
 At 1.2 times of:
  All C(H) groups
2.a Aromatic/amide H refined with riding coordinates:
 C10(H10), C5(H5), C7(H7), C1(H1), C6(H6), C2(H2)
;
_smtbx_masks_void_probe_radius 1.2
_smtbx_masks_void_truncation_radius 1.2
_olex2_exptl_crystal_mounting_method 'glass fiber with paratone oil'
_olex2_submission_special_instructions 'No special instructions were received'

loop_
_space_group_symop_operation_xyz
'x, y, z'
'-x+1/2, y+1/2, -z+1/2'
'-x, -y, -z'
'x-1/2, -y-1/2, z-1/2'

loop_
_atom_site_label
_atom_site_type_symbol
_atom_site_fract_x
_atom_site_fract_y
_atom_site_fract_z
_atom_site_U_iso_or_equiv
_atom_site_adp_type
_atom_site_occupancy
_atom_site_site_symmetry_order
_atom_site_calc_flag
_atom_site_refinement_flags_posn
_atom_site_refinement_flags_adp
_atom_site_refinement_flags_occupancy
_atom_site_disorder_assembly
_atom_site_disorder_group
Br1 Br 0.71201(3) -0.00510(3) 0.49884(2) 0.02939(8) Uani 1 1 d . . . . .
Zn1 Zn 0.68726(2) 0.08527(3) 0.34480(2) 0.01502(7) Uani 1 1 d . . . . .
Br2 Br 0.00125(2) 0.09064(3) 0.18369(3) 0.02901(8) Uani 1 1 d . . . . .
Zn2 Zn 0.15761(2) 0.00064(3) 0.18152(2) 0.01530(7) Uani 1 1 d . . . . .
N7 N 0.25769(17) 0.1190(2) 0.24121(17) 0.0169(4) Uani 1 1 d . . . . .
N4 N 0.72609(17) 0.2729(2) 0.33026(17) 0.0168(4) Uani 1 1 d . . . . .
N8 N 0.32722(17) 0.3121(2) 0.28419(17) 0.0177(4) Uani 1 1 d . . . . .
N3 N 0.76879(17) 0.4649(2) 0.25965(17) 0.0169(4) Uani 1 1 d . . . . .
N2 N 0.75560(18) 0.6054(2) 0.39991(17) 0.0185(4) Uani 1 1 d . . . . .
N5 N 0.54158(18) 0.0984(2) 0.31294(18) 0.0197(5) Uani 1 1 d . . . . .
N1 N 0.70061(18) 0.4924(2) 0.54016(17) 0.0180(4) Uani 1 1 d . . . . .
N6 N 0.39952(18) -0.0196(2) 0.26047(18) 0.0196(5) Uani 1 1 d . . . . .
C10 C 0.2466(2) 0.2485(3) 0.2552(2) 0.0193(5) Uani 1 1 d . . . . .
H10 H 0.186226 0.291703 0.245416 0.023 Uiso 1 1 calc R U . . .
C9 C 0.35334(19) 0.0959(3) 0.26271(19) 0.0164(5) Uani 1 1 d . . . . .
C4 C 0.75087(19) 0.4900(3) 0.3545(2) 0.0168(5) Uani 1 1 d . . . . .
C5 C 0.7529(2) 0.3354(3) 0.2495(2) 0.0188(5) Uani 1 1 d . . . . .
H5 H 0.760080 0.291256 0.189708 0.023 Uiso 1 1 calc R U . . .
C3 C 0.72405(19) 0.3711(2) 0.3987(2) 0.0164(5) Uani 1 1 d . . . . .
C8 C 0.3970(2) 0.2153(3) 0.28995(19) 0.0172(5) Uani 1 1 d . . . . .
C7 C 0.4942(2) 0.2142(3) 0.3142(2) 0.0177(5) Uani 1 1 d . . . . .
H7 H 0.527177 0.292876 0.331284 0.021 Uiso 1 1 calc R U . . .
C1 C 0.7292(2) 0.5999(3) 0.4913(2) 0.0194(5) Uani 1 1 d . . . . .
H1 H 0.730548 0.680134 0.526114 0.023 Uiso 1 1 calc R U . . .
C6 C 0.4923(2) -0.0115(3) 0.2869(2) 0.0206(5) Uani 1 1 d . . . . .
H6 H 0.527919 -0.091144 0.287618 0.025 Uiso 1 1 calc R U . . .
C2 C 0.6974(2) 0.3754(3) 0.4943(2) 0.0176(5) Uani 1 1 d . . . . .
H2 H 0.677516 0.298321 0.526824 0.021 Uiso 1 1 calc R U . . .

loop_
_atom_site_aniso_label
_atom_site_aniso_U_11
_atom_site_aniso_U_22
_atom_site_aniso_U_33
_atom_site_aniso_U_23
_atom_site_aniso_U_13
_atom_site_aniso_U_12
Br1 0.04453(18) 0.02333(15) 0.02034(14) 0.00567(11) 0.00184(12) 0.00225(13)
Zn1 0.01932(14) 0.00800(13) 0.01790(15) -0.00006(10) 0.00351(11) 0.00000(11)
Br2 0.02023(13) 0.02115(14) 0.04563(19) -0.00157(12) 0.00025(12) 0.00365(11)
Zn2 0.01890(14) 0.00829(13) 0.01867(15) 0.00098(10) -0.00046(11) -0.00040(11)
N7 0.0184(10) 0.0128(10) 0.0195(11) -0.0005(8) -0.0001(8) 0.0019(8)
N4 0.0238(11) 0.0084(9) 0.0183(11) -0.0017(8) 0.0052(9) -0.0006(8)
N8 0.0213(11) 0.0092(10) 0.0227(12) -0.0023(8) -0.0003(9) 0.0010(8)
N3 0.0232(11) 0.0092(9) 0.0186(11) -0.0003(8) 0.0053(9) -0.0009(8)
N2 0.0250(11) 0.0099(10) 0.0207(11) -0.0006(8) 0.0025(9) -0.0021(8)
N5 0.0222(11) 0.0115(10) 0.0254(12) -0.0017(8) 0.0029(9) -0.0007(8)
N1 0.0247(11) 0.0118(10) 0.0176(11) 0.0001(8) 0.0008(9) 0.0004(8)
N6 0.0235(11) 0.0082(10) 0.0270(12) -0.0027(8) 0.0021(9) 0.0000(8)
C10 0.0219(12) 0.0152(12) 0.0207(13) -0.0007(9) -0.0010(10) 0.0021(9)
C9 0.0195(12) 0.0113(11) 0.0185(12) -0.0007(9) 0.0027(9) -0.0005(9)
C4 0.0191(11) 0.0115(11) 0.0199(12) 0.0009(9) 0.0003(9) -0.0014(9)
C5 0.0217(12) 0.0137(11) 0.0211(13) -0.0002(9) 0.0042(10) -0.0025(9)
C3 0.0192(12) 0.0091(10) 0.0208(13) -0.0006(9) 0.0007(10) -0.0034(9)
C8 0.0231(13) 0.0123(11) 0.0164(12) -0.0014(9) 0.0030(10) 0.0008(9)
C7 0.0222(12) 0.0094(11) 0.0217(13) -0.0006(9) 0.0018(10) -0.0003(9)
C1 0.0275(13) 0.0095(11) 0.0212(13) -0.0009(9) 0.0001(10) -0.0003(10)
C6 0.0212(12) 0.0100(11) 0.0308(15) -0.0022(10) 0.0029(11) 0.0011(9)
C2 0.0239(13) 0.0101(11) 0.0189(13) -0.0007(9) 0.0021(10) -0.0026(9)

loop_
_atom_type_symbol
_atom_type_description
_atom_type_scat_dispersion_real
_atom_type_scat_dispersion_imag
_atom_type_scat_source
C C -0.0001 0.0005 'International Tables Vol C Tables 4.2.6.8 and 6.1.1.4'
H H 0.0000 0.0000 'International Tables Vol C Tables 4.2.6.8 and 6.1.1.4'
Br Br 0.2863 0.9639 'International Tables Vol C Tables 4.2.6.8 and 6.1.1.4'
N N 0.0005 0.0010 'International Tables Vol C Tables 4.2.6.8 and 6.1.1.4'
Zn Zn 0.2605 0.5371 'International Tables Vol C Tables 4.2.6.8 and 6.1.1.4'

loop_
_geom_angle_atom_site_label_1
_geom_angle_atom_site_label_2
_geom_angle_atom_site_label_3
_geom_angle
_geom_angle_site_symmetry_1
_geom_angle_site_symmetry_3
_geom_angle_publ_flag
N4 Zn1 Br1 115.76(7) . . ?
N4 Zn1 N3 115.29(9) . 2_645 ?
N4 Zn1 N5 100.35(10) . . ?
N3 Zn1 Br1 112.15(7) 2_645 . ?
N3 Zn1 N5 101.34(10) 2_645 . ?
N5 Zn1 Br1 110.06(7) . . ?
N7 Zn2 Br2 112.73(7) . . ?
N7 Zn2 N1 99.24(10) . 4_565 ?
N8 Zn2 Br2 117.80(7) 2_545 . ?
N8 Zn2 N7 114.60(10) 2_545 . ?
N8 Zn2 N1 103.22(10) 2_545 4_565 ?
N1 Zn2 Br2 106.51(7) 4_565 . ?
C10 N7 Zn2 124.92(19) . . ?
C10 N7 C9 104.5(2) . . ?
C9 N7 Zn2 129.89(18) . . ?
C5 N4 Zn1 128.04(19) . . ?
C5 N4 C3 103.8(2) . . ?
C3 N4 Zn1 127.99(18) . . ?
C10 N8 Zn2 128.33(19) . 2 ?
C10 N8 C8 104.2(2) . . ?
C8 N8 Zn2 127.36(19) . 2 ?
C4 N3 Zn1 130.16(18) . 2_655 ?
C5 N3 Zn1 125.26(19) . 2_655 ?
C5 N3 C4 104.6(2) . . ?
C1 N2 C4 113.6(2) . . ?
C7 N5 Zn1 121.80(19) . . ?
C7 N5 C6 119.0(2) . . ?
C6 N5 Zn1 119.12(19) . . ?
C1 N1 Zn2 122.85(18) . 4_666 ?
C2 N1 Zn2 118.02(18) . 4_666 ?
C2 N1 C1 119.1(2) . . ?
C6 N6 C9 113.3(2) . . ?
N7 C10 H10 122.6 . . ?
N8 C10 N7 114.9(2) . . ?
N8 C10 H10 122.6 . . ?
N7 C9 C8 108.4(2) . . ?
N6 C9 N7 127.2(2) . . ?
N6 C9 C8 124.4(2) . . ?
N3 C4 C3 108.2(2) . . ?
N2 C4 N3 127.6(2) . . ?
N2 C4 C3 124.3(2) . . ?
N4 C5 H5 122.4 . . ?
N3 C5 N4 115.1(3) . . ?
N3 C5 H5 122.4 . . ?
N4 C3 C4 108.4(2) . . ?
N4 C3 C2 133.7(2) . . ?
C2 C3 C4 117.8(2) . . ?
N8 C8 C9 107.9(2) . . ?
C7 C8 N8 134.1(3) . . ?
C7 C8 C9 117.9(2) . . ?
N5 C7 C8 118.3(2) . . ?
N5 C7 H7 120.8 . . ?
C8 C7 H7 120.8 . . ?
N2 C1 N1 127.1(2) . . ?
N2 C1 H1 116.5 . . ?
N1 C1 H1 116.5 . . ?
N5 C6 H6 116.5 . . ?
N6 C6 N5 126.9(3) . . ?
N6 C6 H6 116.5 . . ?
N1 C2 C3 118.1(2) . . ?
N1 C2 H2 120.9 . . ?
C3 C2 H2 120.9 . . ?

loop_
_geom_bond_atom_site_label_1
_geom_bond_atom_site_label_2
_geom_bond_distance
_geom_bond_site_symmetry_2
_geom_bond_publ_flag
Br1 Zn1 2.3423(4) . ?
Zn1 N4 1.999(2) . ?
Zn1 N3 2.002(2) 2_645 ?
Zn1 N5 2.055(2) . ?
Br2 Zn2 2.3476(4) . ?
Zn2 N7 2.000(2) . ?
Zn2 N8 1.990(2) 2_545 ?
Zn2 N1 2.061(2) 4_565 ?
N7 C10 1.344(3) . ?
N7 C9 1.368(3) . ?
N4 C5 1.347(4) . ?
N4 C3 1.380(3) . ?
N8 C10 1.342(4) . ?
N8 C8 1.381(3) . ?
N3 C4 1.367(3) . ?
N3 C5 1.346(3) . ?
N2 C4 1.335(3) . ?
N2 C1 1.326(4) . ?
N5 C7 1.350(3) . ?
N5 C6 1.356(4) . ?
N1 C1 1.352(3) . ?
N1 C2 1.352(3) . ?
N6 C9 1.340(3) . ?
N6 C6 1.327(4) . ?
C10 H10 0.9500 . ?
C9 C8 1.407(4) . ?
C4 C3 1.412(3) . ?
C5 H5 0.9500 . ?
C3 C2 1.383(4) . ?
C8 C7 1.376(4) . ?
C7 H7 0.9500 . ?
C1 H1 0.9500 . ?
C6 H6 0.9500 . ?
C2 H2 0.9500 . ?

loop_
_geom_torsion_atom_site_label_1
_geom_torsion_atom_site_label_2
_geom_torsion_atom_site_label_3
_geom_torsion_atom_site_label_4
_geom_torsion
_geom_torsion_site_symmetry_1
_geom_torsion_site_symmetry_2
_geom_torsion_site_symmetry_3
_geom_torsion_site_symmetry_4
_geom_torsion_publ_flag
Zn1 N4 C5 N3 175.54(19) . . . . ?
Zn1 N4 C3 C4 -175.58(19) . . . . ?
Zn1 N4 C3 C2 0.5(5) . . . . ?
Zn1 N3 C4 N2 2.6(4) 2_655 . . . ?
Zn1 N3 C4 C3 -178.38(19) 2_655 . . . ?
Zn1 N3 C5 N4 178.28(19) 2_655 . . . ?
Zn1 N5 C7 C8 178.6(2) . . . . ?
Zn1 N5 C6 N6 -177.2(2) . . . . ?
Zn2 N7 C10 N8 -171.32(19) . . . . ?
Zn2 N7 C9 N6 -10.0(4) . . . . ?
Zn2 N7 C9 C8 170.99(19) . . . . ?
Zn2 N8 C10 N7 -177.16(19) 2 . . . ?
Zn2 N8 C8 C9 177.35(19) 2 . . . ?
Zn2 N8 C8 C7 -3.7(5) 2 . . . ?
Zn2 N1 C1 N2 -178.1(2) 4_666 . . . ?
Zn2 N1 C2 C3 178.5(2) 4_666 . . . ?
N7 C9 C8 N8 -0.4(3) . . . . ?
N7 C9 C8 C7 -179.6(2) . . . . ?
N4 C3 C2 N1 -177.1(3) . . . . ?
N8 C8 C7 N5 179.4(3) . . . . ?
N3 C4 C3 N4 0.3(3) . . . . ?
N3 C4 C3 C2 -176.5(2) . . . . ?
N2 C4 C3 N4 179.3(3) . . . . ?
N2 C4 C3 C2 2.5(4) . . . . ?
N6 C9 C8 N8 -179.5(3) . . . . ?
N6 C9 C8 C7 1.3(4) . . . . ?
C10 N7 C9 N6 179.3(3) . . . . ?
C10 N7 C9 C8 0.3(3) . . . . ?
C10 N8 C8 C9 0.4(3) . . . . ?
C10 N8 C8 C7 179.4(3) . . . . ?
C9 N7 C10 N8 0.0(3) . . . . ?
C9 N6 C6 N5 -1.1(4) . . . . ?
C9 C8 C7 N5 -1.7(4) . . . . ?
C4 N3 C5 N4 -0.1(3) . . . . ?
C4 N2 C1 N1 0.9(4) . . . . ?
C4 C3 C2 N1 -1.3(4) . . . . ?
C5 N4 C3 C4 -0.3(3) . . . . ?
C5 N4 C3 C2 175.8(3) . . . . ?
C5 N3 C4 N2 -179.1(3) . . . . ?
C5 N3 C4 C3 -0.1(3) . . . . ?
C3 N4 C5 N3 0.3(3) . . . . ?
C8 N8 C10 N7 -0.3(3) . . . . ?
C7 N5 C6 N6 0.7(5) . . . . ?
C1 N2 C4 N3 176.7(3) . . . . ?
C1 N2 C4 C3 -2.2(4) . . . . ?
C1 N1 C2 C3 0.1(4) . . . . ?
C6 N5 C7 C8 0.8(4) . . . . ?
C6 N6 C9 N7 -178.8(3) . . . . ?
C6 N6 C9 C8 0.1(4) . . . . ?
C2 N1 C1 N2 0.1(5) . . . . ?

loop_
_smtbx_masks_void_nr
_smtbx_masks_void_average_x
_smtbx_masks_void_average_y
_smtbx_masks_void_average_z
_smtbx_masks_void_volume
_smtbx_masks_void_count_electrons
_smtbx_masks_void_content
1 0.000 -0.904 0.500 261.7 64.5 ?
2 0.000 0.500 0.000 31.8 0.0 ?
3 0.500 -0.875 0.000 261.7 64.5 ?
4 0.500 0.000 0.500 31.8 0.0 ?
